data_4347778
loop_
_publ_author_name
'Acher, El\'eonor'
'Hacene Cherkaski, Yanis'
'Dumas, Thomas'
'Tamain, Christelle'
'Guillaumont, Dominique'
'Boubals, Nathalie'
'Javierre, Guilhem'
'Hennig, Christoph'
'Solari, Pier Lorenzo'
'Charbonnel, Marie-Christine'

_publ_section_title
;
 Structures of Plutonium(IV) and Uranium(VI) with N,N-Dialkyl Amides from
 Crystallography, X-ray Absorption Spectra, and Theoretical Calculations.
;
_journal_issue 11
_journal_name_full 'Inorganic chemistry'
_journal_page_first 5558
_journal_page_last 5569
_journal_paper_doi 10.1021/acs.inorgchem.6b00592
_journal_volume 55
_journal_year 2016
_chemical_formula_sum 'C24 H50 Ce0 N4 O10 U'
_chemical_formula_weight 792.71
_chemical_name_common U-DBBA
_space_group_IT_number 2
_space_group_name_Hall '-P 1'
_space_group_name_H-M_alt 'P -1'
_symmetry_cell_setting triclinic
_symmetry_space_group_name_H-M 'P -1'
_atom_sites_solution_hydrogens geom
_atom_sites_solution_primary direct
_atom_sites_solution_secondary difmap
_audit_creation_method SHELXL-97
_cell_angle_alpha 83.9520(10)
_cell_angle_beta 87.2680(10)
_cell_angle_gamma 67.2640(10)
_cell_formula_units_Z 2
_cell_length_a 9.5390(10)
_cell_length_b 9.8050(10)
_cell_length_c 19.3040(10)
_cell_measurement_reflns_used 9984
_cell_measurement_temperature 150(2)
_cell_measurement_theta_max 25.31
_cell_measurement_theta_min 2.26
_cell_volume 1655.9(3)
_computing_cell_refinement 'Bruker SAINT'
_computing_data_collection 'Bruker APEX2'
_computing_data_reduction 'Bruker SAINT'
_computing_molecular_graphics 'Bruker SHELXTL'
_computing_publication_material 'Bruker SHELXTL'
_computing_structure_refinement 'SHELXL-97 (Sheldrick, 2008)'
_computing_structure_solution 'SHELXS-97 (Sheldrick, 2008)'
_diffrn_ambient_temperature 150(2)
_diffrn_measured_fraction_theta_full 0.956
_diffrn_measured_fraction_theta_max 0.956
_diffrn_measurement_device_type 'Bruker APEX-II CCD'
_diffrn_measurement_method '\f and \w scans'
_diffrn_radiation_monochromator graphite
_diffrn_radiation_source 'fine-focus sealed tube'
_diffrn_radiation_type MoK\a
_diffrn_radiation_wavelength 0.71069
_diffrn_reflns_av_R_equivalents 0.0294
_diffrn_reflns_av_sigmaI/netI 0.0336
_diffrn_reflns_limit_h_max 11
_diffrn_reflns_limit_h_min -10
_diffrn_reflns_limit_k_max 11
_diffrn_reflns_limit_k_min -12
_diffrn_reflns_limit_l_max 23
_diffrn_reflns_limit_l_min -23
_diffrn_reflns_number 21998
_diffrn_reflns_theta_full 26.02
_diffrn_reflns_theta_max 26.02
_diffrn_reflns_theta_min 2.84
_diffrn_standards_number 0
_exptl_absorpt_coefficient_mu 4.953
_exptl_absorpt_correction_type multi-scan
_exptl_crystal_colour yellow
_exptl_crystal_density_diffrn 1.590
_exptl_crystal_density_method 'not measured'
_exptl_crystal_description 'thin plates'
_exptl_crystal_F_000 788
_exptl_crystal_size_max 0.1
_exptl_crystal_size_mid 0.04
_exptl_crystal_size_min 0.01
_exptl_transmission_factor_max 0.7416
_exptl_transmission_factor_min 0.4567
_refine_diff_density_max 1.607
_refine_diff_density_min -0.949
_refine_diff_density_rms 0.099
_refine_ls_extinction_method none
_refine_ls_goodness_of_fit_ref 1.046
_refine_ls_hydrogen_treatment mixed
_refine_ls_matrix_type full
_refine_ls_number_parameters 361
_refine_ls_number_reflns 6231
_refine_ls_number_restraints 0
_refine_ls_restrained_S_all 1.046
_refine_ls_R_factor_all 0.0378
_refine_ls_R_factor_gt 0.0288
_refine_ls_shift/su_max 0.008
_refine_ls_shift/su_mean 0.000
_refine_ls_structure_factor_coef Fsqd
_refine_ls_weighting_details 'calc w=1/[\s^2^(Fo^2^)+(0.0219P)^2^+3.2996P] where P=(Fo^2^+2Fc^2^)/3'
_refine_ls_weighting_scheme calc
_refine_ls_wR_factor_gt 0.0612
_refine_ls_wR_factor_ref 0.0654
_reflns_number_gt 5287
_reflns_number_total 6231
_reflns_threshold_expression >2sigma(I)
_cod_data_source_file ic6b00592_si_004.cif
_cod_data_source_block yhc-ct-dbba_uvi
_cod_original_sg_symbol_H-M P-1
_cod_database_code 4347778
_shelxl_version_number 1997

loop_
_symmetry_equiv_pos_as_xyz
'x, y, z'
'-x, -y, -z'

loop_
_atom_site_label
_atom_site_type_symbol
_atom_site_fract_x
_atom_site_fract_y
_atom_site_fract_z
_atom_site_U_iso_or_equiv
_atom_site_adp_type
_atom_site_occupancy
_atom_site_symmetry_multiplicity
_atom_site_calc_flag
_atom_site_refinement_flags
U2 U 0.5000 -0.0000 0.5000 0.04491(9) Uani 1 2 d S
O1 O 0.3511(4) 0.1736(5) 0.49187(19) 0.0674(11) Uani 1 1 d .
O2 O 0.6480(5) 0.0977(6) 0.42677(17) 0.0771(14) Uani 1 1 d .
O3 O 0.3382(4) -0.1021(5) 0.43927(17) 0.0645(11) Uani 1 1 d .
O4 O 0.4822(5) -0.0254(5) 0.37212(17) 0.0698(12) Uani 1 1 d .
O5 O 0.3348(6) -0.1171(6) 0.3284(2) 0.0908(16) Uani 1 1 d .
N1 N 0.8418(6) 0.0958(5) 0.3629(2) 0.0598(13) Uani 1 1 d .
N2 N 0.3829(6) -0.0829(6) 0.3780(2) 0.0640(14) Uani 1 1 d .
C1 C 0.7048(8) 0.1525(8) 0.3753(3) 0.0720(19) Uani 1 1 d .
C2 C 0.6083(7) 0.2786(8) 0.3259(3) 0.0697(19) Uani 1 1 d .
H2A H 0.5424 0.2459 0.2994 0.084 Uiso 1 1 calc R
H2B H 0.6739 0.3105 0.2923 0.084 Uiso 1 1 calc R
C3 C 0.5076(10) 0.4119(9) 0.3679(4) 0.107(3) Uani 1 1 d .
H3A H 0.4332 0.4879 0.3357 0.129 Uiso 1 1 calc R
H3B H 0.4497 0.3757 0.4040 0.129 Uiso 1 1 calc R
C4 C 0.5958(11) 0.4841(13) 0.4025(5) 0.137(4) Uani 1 1 d .
H4A H 0.6706 0.4097 0.4342 0.206 Uiso 1 1 calc R
H4B H 0.5258 0.5634 0.4290 0.206 Uiso 1 1 calc R
H4C H 0.6483 0.5263 0.3670 0.206 Uiso 1 1 calc R
C5 C 0.9408(7) -0.0337(7) 0.4174(3) 0.0570(15) Uani 1 1 d .
H5A H 1.0404 -0.0260 0.4217 0.068 Uiso 1 1 calc R
H5B H 0.8896 -0.0193 0.4635 0.068 Uiso 1 1 calc R
C6 C 0.9670(7) -0.1829(7) 0.4001(3) 0.0681(17) Uani 1 1 d .
H6A H 1.0171 -0.1981 0.3539 0.082 Uiso 1 1 calc R
H6B H 0.8681 -0.1928 0.3973 0.082 Uiso 1 1 calc R
C7 C 1.0638(11) -0.2993(9) 0.4528(4) 0.103(3) Uani 1 1 d .
H7A H 1.1587 -0.2832 0.4586 0.124 Uiso 1 1 calc R
H7B H 1.0095 -0.2886 0.4982 0.124 Uiso 1 1 calc R
C8 C 1.1011(14) -0.4440(12) 0.4349(6) 0.180(5) Uani 1 1 d .
H8A H 1.0090 -0.4552 0.4209 0.269 Uiso 1 1 calc R
H8B H 1.1464 -0.5152 0.4750 0.269 Uiso 1 1 calc R
H8C H 1.1741 -0.4628 0.3960 0.269 Uiso 1 1 calc R
C9 C 0.9319(6) 0.1289(6) 0.3035(2) 0.0453(12) Uani 1 1 d .
H9A H 0.8647 0.1731 0.2627 0.054 Uiso 1 1 calc R
H9B H 1.0124 0.0349 0.2909 0.054 Uiso 1 1 calc R
C10 C 1.0036(6) 0.2330(6) 0.3195(3) 0.0478(12) Uani 1 1 d .
H10A H 1.0648 0.1929 0.3624 0.057 Uiso 1 1 calc R
H10B H 0.9232 0.3302 0.3281 0.057 Uiso 1 1 calc R
C11 C 1.1056(7) 0.2549(7) 0.2595(3) 0.0600(15) Uani 1 1 d .
H11A H 1.1762 0.1564 0.2466 0.072 Uiso 1 1 calc R
H11B H 1.0417 0.3073 0.2185 0.072 Uiso 1 1 calc R
C12 C 1.1954(8) 0.3412(7) 0.2771(4) 0.0758(19) Uani 1 1 d .
H12A H 1.1261 0.4391 0.2897 0.114 Uiso 1 1 calc R
H12B H 1.2571 0.3534 0.2367 0.114 Uiso 1 1 calc R
H12C H 1.2620 0.2879 0.3165 0.114 Uiso 1 1 calc R
U1 U -0.0000 1.0000 -0.0000 0.01948(6) Uani 1 2 d S
O6 O -0.0152(3) 1.1543(3) -0.05907(13) 0.0268(6) Uani 1 1 d .
O7 O 0.2143(3) 1.0213(3) 0.04603(13) 0.0266(6) Uani 1 1 d .
O8 O 0.2501(3) 0.8466(3) -0.05297(14) 0.0296(6) Uani 1 1 d .
O9 O 0.0562(3) 0.8471(3) -0.10381(14) 0.0334(7) Uani 1 1 d .
O10 O 0.2815(4) 0.7295(3) -0.14580(15) 0.0429(8) Uani 1 1 d .
N3 N 0.3844(4) 1.0667(3) 0.10515(16) 0.0237(7) Uani 1 1 d .
N4 N 0.1991(4) 0.8052(4) -0.10304(17) 0.0285(8) Uani 1 1 d .
C13 C 0.2958(4) 0.9926(4) 0.09978(19) 0.0222(8) Uani 1 1 d .
C14 C 0.2945(5) 0.8717(4) 0.15328(19) 0.0265(9) Uani 1 1 d .
H14A H 0.1881 0.8874 0.1664 0.032 Uiso 1 1 calc R
H14B H 0.3475 0.8750 0.1955 0.032 Uiso 1 1 calc R
C15 C 0.3728(5) 0.7185(4) 0.1256(2) 0.0318(9) Uani 1 1 d .
H15A H 0.3178 0.7143 0.0842 0.038 Uiso 1 1 calc R
H15B H 0.4781 0.7044 0.1110 0.038 Uiso 1 1 calc R
C16 C 0.3766(8) 0.5962(6) 0.1796(3) 0.0708(18) Uani 1 1 d .
H16A H 0.4330 0.5988 0.2202 0.106 Uiso 1 1 calc R
H16B H 0.4267 0.5004 0.1602 0.106 Uiso 1 1 calc R
H16C H 0.2724 0.6092 0.1937 0.106 Uiso 1 1 calc R
C17 C 0.3823(4) 1.1830(4) 0.0495(2) 0.0254(8) Uani 1 1 d .
H17A H 0.3590 1.1567 0.0045 0.031 Uiso 1 1 calc R
H17B H 0.4839 1.1883 0.0454 0.031 Uiso 1 1 calc R
C18 C 0.2640(5) 1.3339(4) 0.0647(2) 0.0358(10) Uani 1 1 d .
H18A H 0.1635 1.3264 0.0711 0.043 Uiso 1 1 calc R
H18B H 0.2900 1.3610 0.1090 0.043 Uiso 1 1 calc R
C19 C 0.2525(6) 1.4565(5) 0.0074(2) 0.0427(12) Uani 1 1 d .
H19A H 0.1891 1.5537 0.0243 0.051 Uiso 1 1 calc R
H19B H 0.3553 1.4561 -0.0029 0.051 Uiso 1 1 calc R
C20 C 0.1851(6) 1.4401(5) -0.0586(2) 0.0434(12) Uani 1 1 d .
H20A H 0.2505 1.3468 -0.0771 0.065 Uiso 1 1 calc R
H20B H 0.1771 1.5237 -0.0930 0.065 Uiso 1 1 calc R
H20C H 0.0837 1.4392 -0.0486 0.065 Uiso 1 1 calc R
C21 C 0.4859(4) 1.0427(4) 0.1647(2) 0.0268(9) Uani 1 1 d .
H21A H 0.4319 1.0301 0.2085 0.032 Uiso 1 1 calc R
H21B H 0.5102 1.1317 0.1663 0.032 Uiso 1 1 calc R
C22 C 0.6327(5) 0.9076(4) 0.1603(2) 0.0281(9) Uani 1 1 d .
H22A H 0.6828 0.9171 0.1150 0.034 Uiso 1 1 calc R
H22B H 0.6084 0.8178 0.1619 0.034 Uiso 1 1 calc R
C23 C 0.7435(5) 0.8872(5) 0.2190(2) 0.0385(11) Uani 1 1 d .
H23A H 0.7805 0.9693 0.2133 0.046 Uiso 1 1 calc R
H23B H 0.6895 0.8921 0.2643 0.046 Uiso 1 1 calc R
C24 C 0.8774(6) 0.7409(6) 0.2192(3) 0.0529(14) Uani 1 1 d .
H24A H 0.8428 0.6594 0.2314 0.079 Uiso 1 1 calc R
H24B H 0.9517 0.7370 0.2535 0.079 Uiso 1 1 calc R
H24C H 0.9247 0.7313 0.1728 0.079 Uiso 1 1 calc R

loop_
_atom_site_aniso_label
_atom_site_aniso_U_11
_atom_site_aniso_U_22
_atom_site_aniso_U_33
_atom_site_aniso_U_23
_atom_site_aniso_U_13
_atom_site_aniso_U_12
U2 0.02716(16) 0.0856(2) 0.02220(12) 0.01209(12) 0.00144(10) -0.02643(14)
O1 0.046(3) 0.090(3) 0.058(2) 0.011(2) -0.0077(18) -0.020(2)
O2 0.066(3) 0.156(4) 0.0319(19) 0.020(2) 0.0019(18) -0.076(3)
O3 0.057(3) 0.118(3) 0.0333(19) 0.007(2) -0.0012(17) -0.053(2)
O4 0.054(3) 0.137(4) 0.0292(18) 0.002(2) 0.0038(17) -0.051(3)
O5 0.094(4) 0.161(5) 0.038(2) -0.007(3) -0.014(2) -0.071(4)
N1 0.055(3) 0.075(3) 0.064(3) -0.029(3) 0.034(2) -0.039(3)
N2 0.045(3) 0.116(4) 0.033(2) 0.007(2) -0.006(2) -0.036(3)
C1 0.065(5) 0.127(6) 0.052(3) -0.021(4) 0.010(3) -0.065(4)
C2 0.049(4) 0.118(5) 0.035(3) 0.033(3) -0.013(3) -0.033(4)
C3 0.109(7) 0.105(6) 0.071(5) 0.025(4) 0.010(5) -0.009(5)
C4 0.109(9) 0.198(11) 0.105(7) -0.002(7) -0.025(6) -0.058(8)
C5 0.047(4) 0.086(4) 0.037(3) -0.001(3) -0.007(2) -0.025(3)
C6 0.045(4) 0.102(5) 0.048(3) -0.011(3) 0.002(3) -0.017(3)
C7 0.135(8) 0.083(6) 0.098(6) 0.015(5) -0.024(5) -0.054(5)
C8 0.192(13) 0.125(9) 0.158(11) -0.010(8) -0.007(9) 0.009(9)
C9 0.043(3) 0.065(3) 0.036(3) -0.007(2) 0.013(2) -0.031(3)
C10 0.040(3) 0.060(3) 0.048(3) -0.008(2) 0.010(2) -0.026(3)
C11 0.054(4) 0.082(4) 0.058(3) -0.007(3) 0.016(3) -0.044(3)
C12 0.063(5) 0.082(5) 0.096(5) -0.000(4) 0.013(4) -0.046(4)
U1 0.01557(12) 0.02285(11) 0.02274(11) -0.00120(8) -0.00401(8) -0.01017(8)
O6 0.0229(16) 0.0279(14) 0.0333(15) 0.0024(12) -0.0063(12) -0.0145(12)
O7 0.0227(16) 0.0292(15) 0.0298(14) -0.0010(12) -0.0087(12) -0.0115(12)
O8 0.0189(16) 0.0354(16) 0.0371(16) -0.0073(13) -0.0002(12) -0.0123(12)
O9 0.0244(18) 0.0378(17) 0.0382(16) -0.0125(13) -0.0046(13) -0.0095(13)
O10 0.041(2) 0.0464(19) 0.0394(17) -0.0179(15) 0.0129(15) -0.0123(15)
N3 0.0179(18) 0.0240(17) 0.0301(17) -0.0055(14) -0.0069(13) -0.0075(13)
N4 0.025(2) 0.0289(18) 0.0332(19) -0.0064(15) 0.0050(15) -0.0115(15)
C13 0.016(2) 0.0236(19) 0.0261(19) -0.0100(16) -0.0008(15) -0.0046(15)
C14 0.023(2) 0.033(2) 0.027(2) -0.0021(17) -0.0033(16) -0.0148(17)
C15 0.027(2) 0.027(2) 0.042(2) -0.0017(18) -0.0072(18) -0.0099(18)
C16 0.104(6) 0.038(3) 0.068(4) 0.007(3) -0.002(4) -0.026(3)
C17 0.019(2) 0.027(2) 0.033(2) -0.0021(17) -0.0037(16) -0.0109(16)
C18 0.041(3) 0.026(2) 0.039(2) -0.0065(19) -0.002(2) -0.0110(19)
C19 0.049(3) 0.024(2) 0.055(3) -0.005(2) -0.001(2) -0.014(2)
C20 0.043(3) 0.031(2) 0.049(3) 0.000(2) 0.000(2) -0.008(2)
C21 0.022(2) 0.028(2) 0.033(2) -0.0072(17) -0.0091(17) -0.0107(17)
C22 0.018(2) 0.033(2) 0.035(2) -0.0031(18) -0.0079(17) -0.0103(17)
C23 0.031(3) 0.048(3) 0.036(2) -0.003(2) -0.0148(19) -0.012(2)
C24 0.038(3) 0.064(3) 0.040(3) 0.001(2) -0.017(2) -0.002(3)

loop_
_atom_type_symbol
_atom_type_description
_atom_type_scat_dispersion_real
_atom_type_scat_dispersion_imag
_atom_type_scat_source
C C 0.0033 0.0016 'International Tables Vol C Tables 4.2.6.8 and 6.1.1.4'
H H 0.0000 0.0000 'International Tables Vol C Tables 4.2.6.8 and 6.1.1.4'
Ce Ce -0.2486 2.6331 'International Tables Vol C Tables 4.2.6.8 and 6.1.1.4'
N N 0.0061 0.0033 'International Tables Vol C Tables 4.2.6.8 and 6.1.1.4'
O O 0.0106 0.0060 'International Tables Vol C Tables 4.2.6.8 and 6.1.1.4'
U U -9.6767 9.6646 'International Tables Vol C Tables 4.2.6.8 and 6.1.1.4'

loop_
_geom_angle_atom_site_label_1
_geom_angle_atom_site_label_2
_geom_angle_atom_site_label_3
_geom_angle
_geom_angle_site_symmetry_1
_geom_angle_site_symmetry_3
O1 U2 O1 180.000(1) 2_656 .
O1 U2 O2 89.07(18) 2_656 2_656
O1 U2 O2 90.93(18) . 2_656
O1 U2 O2 90.93(18) 2_656 .
O1 U2 O2 89.07(18) . .
O2 U2 O2 180.00(14) 2_656 .
O1 U2 O3 88.66(17) 2_656 2_656
O1 U2 O3 91.34(17) . 2_656
O2 U2 O3 115.49(12) 2_656 2_656
O2 U2 O3 64.51(12) . 2_656
O1 U2 O3 91.34(17) 2_656 .
O1 U2 O3 88.66(17) . .
O2 U2 O3 64.51(12) 2_656 .
O2 U2 O3 115.49(12) . .
O3 U2 O3 180.000(1) 2_656 .
O1 U2 O4 90.52(16) 2_656 2_656
O1 U2 O4 89.48(16) . 2_656
O2 U2 O4 65.59(13) 2_656 2_656
O2 U2 O4 114.41(13) . 2_656
O3 U2 O4 49.98(12) 2_656 2_656
O3 U2 O4 130.02(12) . 2_656
O1 U2 O4 89.48(16) 2_656 .
O1 U2 O4 90.52(16) . .
O2 U2 O4 114.41(13) 2_656 .
O2 U2 O4 65.59(13) . .
O3 U2 O4 130.02(12) 2_656 .
O3 U2 O4 49.98(12) . .
O4 U2 O4 180.0 2_656 .
O1 U2 N2 89.53(17) 2_656 2_656
O1 U2 N2 90.47(17) . 2_656
O2 U2 N2 90.67(13) 2_656 2_656
O2 U2 N2 89.33(13) . 2_656
O3 U2 N2 24.86(11) 2_656 2_656
O3 U2 N2 155.14(11) . 2_656
O4 U2 N2 25.12(11) 2_656 2_656
O4 U2 N2 154.88(11) . 2_656
O1 U2 N2 90.47(17) 2_656 .
O1 U2 N2 89.53(17) . .
O2 U2 N2 89.33(13) 2_656 .
O2 U2 N2 90.67(13) . .
O3 U2 N2 155.14(11) 2_656 .
O3 U2 N2 24.86(11) . .
O4 U2 N2 154.88(11) 2_656 .
O4 U2 N2 25.12(11) . .
N2 U2 N2 180.000(1) 2_656 .
C1 O2 U2 165.6(4) . .
N2 O3 U2 97.7(3) . .
N2 O4 U2 97.3(3) . .
C1 N1 C9 130.1(6) . .
C1 N1 C5 116.5(5) . .
C9 N1 C5 113.3(4) . .
O5 N2 O3 122.2(5) . .
O5 N2 O4 122.7(4) . .
O3 N2 O4 115.1(4) . .
O5 N2 U2 179.6(4) . .
O3 N2 U2 57.4(3) . .
O4 N2 U2 57.6(2) . .
N1 C1 O2 119.8(7) . .
N1 C1 C2 117.9(6) . .
O2 C1 C2 122.1(6) . .
C1 C2 C3 109.5(5) . .
C4 C3 C2 114.4(8) . .
C6 C5 N1 114.8(4) . .
C5 C6 C7 111.9(5) . .
C8 C7 C6 113.2(8) . .
N1 C9 C10 112.6(4) . .
C9 C10 C11 111.2(4) . .
C12 C11 C10 112.9(5) . .
O6 U1 O6 180.00(19) 2_575 .
O6 U1 O7 92.63(11) 2_575 .
O6 U1 O7 87.37(11) . .
O6 U1 O7 87.37(11) 2_575 2_575
O6 U1 O7 92.63(11) . 2_575
O7 U1 O7 180.0 . 2_575
O6 U1 O8 91.04(11) 2_575 2_575
O6 U1 O8 88.96(11) . 2_575
O7 U1 O8 114.93(9) . 2_575
O7 U1 O8 65.07(9) 2_575 2_575
O6 U1 O8 88.96(11) 2_575 .
O6 U1 O8 91.04(11) . .
O7 U1 O8 65.07(9) . .
O7 U1 O8 114.93(9) 2_575 .
O8 U1 O8 180.00(11) 2_575 .
O6 U1 O9 87.66(11) 2_575 2_575
O6 U1 O9 92.34(11) . 2_575
O7 U1 O9 65.38(9) . 2_575
O7 U1 O9 114.62(9) 2_575 2_575
O8 U1 O9 49.91(9) 2_575 2_575
O8 U1 O9 130.09(9) . 2_575
O6 U1 O9 92.34(11) 2_575 .
O6 U1 O9 87.66(11) . .
O7 U1 O9 114.62(9) . .
O7 U1 O9 65.38(9) 2_575 .
O8 U1 O9 130.09(9) 2_575 .
O8 U1 O9 49.91(9) . .
O9 U1 O9 180.00(7) 2_575 .
O6 U1 N4 88.43(11) 2_575 2_575
O6 U1 N4 91.57(11) . 2_575
O7 U1 N4 90.20(9) . 2_575
O7 U1 N4 89.80(9) 2_575 2_575
O8 U1 N4 25.02(9) 2_575 2_575
O8 U1 N4 154.98(9) . 2_575
O9 U1 N4 24.91(9) 2_575 2_575
O9 U1 N4 155.09(9) . 2_575
O6 U1 N4 91.57(11) 2_575 .
O6 U1 N4 88.43(11) . .
O7 U1 N4 89.80(9) . .
O7 U1 N4 90.20(9) 2_575 .
O8 U1 N4 154.98(9) 2_575 .
O8 U1 N4 25.02(9) . .
O9 U1 N4 155.09(9) 2_575 .
O9 U1 N4 24.91(9) . .
N4 U1 N4 180.00(9) 2_575 .
C13 O7 U1 144.2(3) . .
N4 O8 U1 98.2(2) . .
N4 O9 U1 97.1(2) . .
C13 N3 C17 119.2(3) . .
C13 N3 C21 124.1(3) . .
C17 N3 C21 116.7(3) . .
O10 N4 O9 122.9(3) . .
O10 N4 O8 122.5(4) . .
O9 N4 O8 114.6(3) . .
O10 N4 U1 177.9(3) . .
O9 N4 U1 57.97(17) . .
O8 N4 U1 56.73(18) . .
O7 C13 N3 118.8(3) . .
O7 C13 C14 119.1(3) . .
N3 C13 C14 122.1(3) . .
C13 C14 C15 111.1(3) . .
C16 C15 C14 111.5(4) . .
N3 C17 C18 111.1(3) . .
C19 C18 C17 113.2(4) . .
C20 C19 C18 112.9(4) . .
N3 C21 C22 112.6(3) . .
C21 C22 C23 113.2(3) . .
C24 C23 C22 111.7(4) . .

loop_
_geom_bond_atom_site_label_1
_geom_bond_atom_site_label_2
_geom_bond_distance
_geom_bond_site_symmetry_2
U2 O1 1.742(4) 2_656
U2 O1 1.742(4) .
U2 O2 2.341(3) 2_656
U2 O2 2.341(3) .
U2 O3 2.525(4) 2_656
U2 O3 2.525(4) .
U2 O4 2.527(3) 2_656
U2 O4 2.527(3) .
U2 N2 2.969(5) 2_656
U2 N2 2.969(5) .
O2 C1 1.276(6) .
O3 N2 1.259(5) .
O4 N2 1.271(6) .
O5 N2 1.211(6) .
N1 C1 1.229(7) .
N1 C9 1.484(6) .
N1 C5 1.581(7) .
C1 C2 1.498(9) .
C2 C3 1.571(10) .
C3 C4 1.507(12) .
C5 C6 1.457(8) .
C6 C7 1.490(9) .
C7 C8 1.400(11) .
C9 C10 1.494(6) .
C10 C11 1.527(6) .
C11 C12 1.488(7) .
U1 O6 1.759(3) 2_575
U1 O6 1.759(3) .
U1 O7 2.357(3) .
U1 O7 2.357(3) 2_575
U1 O8 2.513(3) 2_575
U1 O8 2.513(3) .
U1 O9 2.542(3) 2_575
U1 O9 2.542(3) .
U1 N4 2.975(3) 2_575
U1 N4 2.975(3) .
O7 C13 1.267(4) .
O8 N4 1.271(4) .
O9 N4 1.263(4) .
O10 N4 1.211(4) .
N3 C13 1.324(5) .
N3 C17 1.477(5) .
N3 C21 1.478(5) .
C13 C14 1.491(5) .
C14 C15 1.537(5) .
C15 C16 1.494(6) .
C17 C18 1.523(5) .
C18 C19 1.520(6) .
C19 C20 1.506(6) .
C21 C22 1.517(5) .
C22 C23 1.531(5) .
C23 C24 1.507(6) .
